data_2236980
loop_
_publ_author_name
'Praveen, A.S.'
'Jasinski, Jerry P.'
'Krauss, Shannon T.'
'Yathirajan, H. S.'
'Narayana, B.'

_publ_section_title
;
 2-(4-Methylphenyl)acetohydrazide
;
_journal_coeditor_code NG5307
_journal_issue 12
_journal_name_full 'Acta Crystallographica Section E'
_journal_page_first o3467
_journal_paper_doi 10.1107/S160053681204799X
_journal_volume 68
_journal_year 2012
_chemical_formula_iupac 'C9 H12 N2 O'
_chemical_formula_moiety 'C9 H12 N2 O'
_chemical_formula_sum 'C9 H12 N2 O'
_chemical_formula_weight 164.21
_chemical_name_systematic
;
2-(4-Methylphenyl)acetohydrazide
;
_space_group_IT_number 14
_symmetry_cell_setting monoclinic
_symmetry_space_group_name_Hall '-P 2ybc'
_symmetry_space_group_name_H-M 'P 1 21/c 1'
_atom_sites_solution_hydrogens geom
_atom_sites_solution_primary direct
_atom_sites_solution_secondary difmap
_cell_angle_alpha 90.00
_cell_angle_beta 106.651(12)
_cell_angle_gamma 90.00
_cell_formula_units_Z 4
_cell_length_a 15.4261(16)
_cell_length_b 6.2618(7)
_cell_length_c 9.2073(10)
_cell_measurement_reflns_used 1566
_cell_measurement_temperature 173(2)
_cell_measurement_theta_max 72.3169
_cell_measurement_theta_min 2.9876
_cell_volume 852.09(17)
_computing_cell_refinement '<i>CrysAlis PRO</i> (Agilent, 2012)'
_computing_data_collection '<i>CrysAlis PRO</i> (Agilent, 2012)'
_computing_data_reduction '<i>CrysAlis RED</i> (Agilent, 2012)'
_computing_molecular_graphics '<i>SHELXTL</i> (Sheldrick, 2008)'
_computing_publication_material '<i>SHELXTL</i> (Sheldrick, 2008)'
_computing_structure_refinement '<i>SHELXL97</i> (Sheldrick, 2008)'
_computing_structure_solution '<i>SHELXS97</i> (Sheldrick, 2008)'
_diffrn_ambient_temperature 173(2)
_diffrn_detector_area_resol_mean 16.0416
_diffrn_measured_fraction_theta_full 0.992
_diffrn_measured_fraction_theta_max 0.992
_diffrn_measurement_device_type 'Agilent Xcalibur (Eos, Gemini)'
_diffrn_measurement_method '\w scans'
_diffrn_radiation_monochromator graphite
_diffrn_radiation_source 'Enhance (Cu) X-ray Source'
_diffrn_radiation_type CuK\a
_diffrn_radiation_wavelength 1.54184
_diffrn_reflns_av_R_equivalents 0.0278
_diffrn_reflns_av_sigmaI/netI 0.0298
_diffrn_reflns_limit_h_max 19
_diffrn_reflns_limit_h_min -18
_diffrn_reflns_limit_k_max 4
_diffrn_reflns_limit_k_min -7
_diffrn_reflns_limit_l_max 11
_diffrn_reflns_limit_l_min -10
_diffrn_reflns_number 4845
_diffrn_reflns_theta_full 72.47
_diffrn_reflns_theta_max 72.47
_diffrn_reflns_theta_min 2.99
_exptl_absorpt_coefficient_mu 0.689
_exptl_absorpt_correction_T_max 1.00000
_exptl_absorpt_correction_T_min 0.74619
_exptl_absorpt_correction_type multi-scan
_exptl_absorpt_process_details
;
(CrysAlis RED; Agilent, 2012)
;
_exptl_crystal_colour colorless
_exptl_crystal_density_diffrn 1.280
_exptl_crystal_density_method 'not measured'
_exptl_crystal_description chunk
_exptl_crystal_F_000 352
_exptl_crystal_size_max 0.32
_exptl_crystal_size_mid 0.22
_exptl_crystal_size_min 0.08
_refine_diff_density_max 0.258
_refine_diff_density_min -0.212
_refine_ls_extinction_method none
_refine_ls_goodness_of_fit_ref 1.068
_refine_ls_hydrogen_treatment mixed
_refine_ls_matrix_type full
_refine_ls_number_parameters 119
_refine_ls_number_reflns 1675
_refine_ls_number_restraints 3
_refine_ls_restrained_S_all 1.069
_refine_ls_R_factor_all 0.0601
_refine_ls_R_factor_gt 0.0497
_refine_ls_shift/su_max 0.000
_refine_ls_shift/su_mean 0.000
_refine_ls_structure_factor_coef Fsqd
_refine_ls_weighting_details 'calc w=1/[\s^2^(Fo^2^)+(0.0882P)^2^+0.1271P] where P=(Fo^2^+2Fc^2^)/3'
_refine_ls_weighting_scheme calc
_refine_ls_wR_factor_gt 0.1414
_refine_ls_wR_factor_ref 0.1513
_reflns_number_gt 1359
_reflns_number_total 1675
_reflns_threshold_expression I>2sigma(I)
_cod_data_source_file ng5307.cif
_cod_data_source_block I
_cod_original_cell_volume 852.09(16)
_cod_original_sg_symbol_H-M 'P 21/c'
_cod_database_code 2236980
_cod_database_fobs_code 2236980

loop_
_symmetry_equiv_pos_as_xyz
'x, y, z'
'-x, y+1/2, -z+1/2'
'-x, -y, -z'
'x, -y-1/2, z-1/2'

loop_
_atom_site_type_symbol
_atom_site_label
_atom_site_fract_x
_atom_site_fract_y
_atom_site_fract_z
_atom_site_U_iso_or_equiv
_atom_site_adp_type
_atom_site_calc_flag
_atom_site_refinement_flags
_atom_site_occupancy
_atom_site_symmetry_multiplicity
O O1 0.08543(9) 0.1283(2) 0.28834(14) 0.0417(4) Uani d . 1 1
N N1 -0.06203(11) 0.2284(3) 0.0460(2) 0.0396(4) Uani d D 1 1
H H1A -0.0731(15) 0.323(3) 0.110(2) 0.048 Uiso d D 1 1
H H1B -0.0656(15) 0.105(3) 0.093(2) 0.048 Uiso d D 1 1
N N2 0.03002(10) 0.2537(2) 0.05112(18) 0.0336(4) Uani d D 1 1
H H2 0.0399(15) 0.293(3) -0.030(2) 0.040 Uiso d D 1 1
C C1 0.09783(12) 0.1991(3) 0.17011(19) 0.0319(4) Uani d . 1 1
C C2 0.19169(12) 0.2268(3) 0.1528(2) 0.0370(4) Uani d . 1 1
H H2A 0.1873 0.2917 0.0553 0.044 Uiso calc R 1 1
H H2B 0.2199 0.0878 0.1551 0.044 Uiso calc R 1 1
C C3 0.25012(11) 0.3654(3) 0.27779(19) 0.0340(4) Uani d . 1 1
C C4 0.22379(12) 0.5730(3) 0.2991(2) 0.0381(4) Uani d . 1 1
H H4 0.1707 0.6279 0.2343 0.046 Uiso calc R 1 1
C C5 0.27565(12) 0.6990(3) 0.4157(2) 0.0394(4) Uani d . 1 1
H H5 0.2562 0.8363 0.4292 0.047 Uiso calc R 1 1
C C6 0.35650(12) 0.6232(3) 0.5132(2) 0.0381(4) Uani d . 1 1
C C7 0.38281(12) 0.4170(3) 0.4904(2) 0.0402(5) Uani d . 1 1
H H7 0.4366 0.3630 0.5538 0.048 Uiso calc R 1 1
C C8 0.33043(12) 0.2894(3) 0.3747(2) 0.0373(4) Uani d . 1 1
H H8 0.3495 0.1515 0.3621 0.045 Uiso calc R 1 1
C C9 0.41413(15) 0.7621(4) 0.6381(2) 0.0518(6) Uani d . 1 1
H H9A 0.3783 0.8125 0.7009 0.078 Uiso calc R 1 1
H H9B 0.4365 0.8817 0.5944 0.078 Uiso calc R 1 1
H H9C 0.4642 0.6802 0.6985 0.078 Uiso calc R 1 1

loop_
_atom_site_aniso_label
_atom_site_aniso_U_11
_atom_site_aniso_U_22
_atom_site_aniso_U_33
_atom_site_aniso_U_12
_atom_site_aniso_U_13
_atom_site_aniso_U_23
O1 0.0437(8) 0.0512(8) 0.0323(7) -0.0037(6) 0.0144(6) 0.0019(5)
N1 0.0299(8) 0.0442(9) 0.0452(10) -0.0016(6) 0.0115(7) -0.0051(7)
N2 0.0311(8) 0.0391(8) 0.0321(8) -0.0006(6) 0.0113(6) 0.0010(6)
C1 0.0347(9) 0.0320(8) 0.0298(9) -0.0025(6) 0.0105(7) -0.0047(6)
C2 0.0328(9) 0.0492(10) 0.0307(9) -0.0012(7) 0.0119(7) -0.0038(7)
C3 0.0293(8) 0.0435(10) 0.0310(9) -0.0022(7) 0.0113(7) 0.0004(7)
C4 0.0288(9) 0.0460(10) 0.0392(10) 0.0037(7) 0.0095(7) 0.0048(7)
C5 0.0327(9) 0.0409(10) 0.0468(11) -0.0015(7) 0.0151(8) -0.0014(8)
C6 0.0303(9) 0.0484(10) 0.0374(10) -0.0060(7) 0.0126(7) -0.0032(8)
C7 0.0301(9) 0.0496(11) 0.0388(10) 0.0012(7) 0.0065(7) 0.0040(8)
C8 0.0340(9) 0.0386(9) 0.0398(10) 0.0027(7) 0.0115(8) 0.0021(7)
C9 0.0403(11) 0.0650(14) 0.0498(12) -0.0083(9) 0.0121(10) -0.0157(10)

loop_
_atom_type_symbol
_atom_type_description
_atom_type_scat_dispersion_real
_atom_type_scat_dispersion_imag
_atom_type_scat_source
C C 0.0181 0.0091 'International Tables Vol C Tables 4.2.6.8 and 6.1.1.4'
H H 0.0000 0.0000 'International Tables Vol C Tables 4.2.6.8 and 6.1.1.4'
N N 0.0311 0.0180 'International Tables Vol C Tables 4.2.6.8 and 6.1.1.4'
O O 0.0492 0.0322 'International Tables Vol C Tables 4.2.6.8 and 6.1.1.4'

loop_
_geom_angle_atom_site_label_1
_geom_angle_atom_site_label_2
_geom_angle_atom_site_label_3
_geom_angle
N2 N1 H1A 106.6(15)
N2 N1 H1B 106.3(15)
H1A N1 H1B 102(2)
C1 N2 N1 123.05(15)
C1 N2 H2 120.6(15)
N1 N2 H2 116.0(15)
O1 C1 N2 122.32(16)
O1 C1 C2 121.82(16)
N2 C1 C2 115.86(15)
C1 C2 C3 111.39(14)
C1 C2 H2A 109.3
C3 C2 H2A 109.3
C1 C2 H2B 109.3
C3 C2 H2B 109.3
H2A C2 H2B 108.0
C8 C3 C4 118.18(16)
C8 C3 C2 121.29(16)
C4 C3 C2 120.52(15)
C5 C4 C3 120.90(16)
C5 C4 H4 119.5
C3 C4 H4 119.5
C4 C5 C6 121.05(17)
C4 C5 H5 119.5
C6 C5 H5 119.5
C7 C6 C5 117.77(17)
C7 C6 C9 121.12(17)
C5 C6 C9 121.11(18)
C6 C7 C8 121.30(16)
C6 C7 H7 119.3
C8 C7 H7 119.3
C3 C8 C7 120.79(17)
C3 C8 H8 119.6
C7 C8 H8 119.6
C6 C9 H9A 109.5
C6 C9 H9B 109.5
H9A C9 H9B 109.5
C6 C9 H9C 109.5
H9A C9 H9C 109.5
H9B C9 H9C 109.5

loop_
_geom_bond_atom_site_label_1
_geom_bond_atom_site_label_2
_geom_bond_distance
O1 C1 1.240(2)
N1 N2 1.416(2)
N1 H1A 0.889(16)
N1 H1B 0.898(15)
N2 C1 1.325(2)
N2 H2 0.842(15)
C1 C2 1.511(2)
C2 C3 1.515(2)
C2 H2A 0.9700
C2 H2B 0.9700
C3 C8 1.387(2)
C3 C4 1.393(3)
C4 C5 1.387(3)
C4 H4 0.9300
C5 C6 1.395(3)
C5 H5 0.9300
C6 C7 1.388(3)
C6 C9 1.511(3)
C7 C8 1.390(3)
C7 H7 0.9300
C8 H8 0.9300
C9 H9A 0.9600
C9 H9B 0.9600
C9 H9C 0.9600

loop_
_geom_hbond_atom_site_label_D
_geom_hbond_atom_site_label_H
_geom_hbond_atom_site_label_A
_geom_hbond_site_symmetry_A
_geom_hbond_distance_DH
_geom_hbond_distance_HA
_geom_hbond_distance_DA
_geom_hbond_angle_DHA
N2 H2 O1 4_565 0.842(15) 2.050(16) 2.884(2) 171(2)
C2 H2A O1 4_565 0.97 2.56 3.408(2) 146.3
N1 H1A O1 2 0.889(16) 2.158(17) 3.007(2) 159(2)

loop_
_geom_torsion_atom_site_label_1
_geom_torsion_atom_site_label_2
_geom_torsion_atom_site_label_3
_geom_torsion_atom_site_label_4
_geom_torsion
N1 N2 C1 O1 -2.6(3)
N1 N2 C1 C2 177.00(15)
O1 C1 C2 C3 -55.6(2)
N2 C1 C2 C3 124.79(16)
C1 C2 C3 C8 120.96(18)
C1 C2 C3 C4 -58.4(2)
C8 C3 C4 C5 -1.1(3)
C2 C3 C4 C5 178.30(16)
C3 C4 C5 C6 1.2(3)
C4 C5 C6 C7 -0.6(3)
C4 C5 C6 C9 178.63(17)
C5 C6 C7 C8 -0.1(3)
C9 C6 C7 C8 -179.37(18)
C4 C3 C8 C7 0.4(3)
C2 C3 C8 C7 -179.03(16)
C6 C7 C8 C3 0.3(3)

loop_
_cod_related_entry_id
_cod_related_entry_database
_cod_related_entry_code
1 ChemSpider 838256
